data_2021046
loop_
_publ_author_name
'Szczesio, Ma\/lgorzata'
'Go\/lka, Jolanta'
'Korona-G\/lowniak, Izabela'
'Orlewska, Czes\/lawa'
'Gobis, Katarzyna'
'Olczak, Andrzej'

_publ_section_title
;
 Planarity of heteroaryldithiocarbazic acid derivatives showing
 tuberculostatic activity: structure--activity relationships
;
_journal_coeditor_code FN3253
_journal_issue 3
_journal_name_full 'Acta Crystallographica Section C'
_journal_page_first
;
;
_journal_paper_doi 10.1107/S205322961800284X
_journal_volume 74
_journal_year 2018
_chemical_formula_iupac 'C11 H15 N5 S'
_chemical_formula_moiety 'C11 H15 N5 S'
_chemical_formula_sum 'C11 H15 N5 S'
_chemical_formula_weight 249.34
_chemical_name_systematic
;
<i>N</i>'-(Pyrrolidine-1-carbonothioyl)picolinohydrazonamide
;
_space_group_crystal_system monoclinic
_space_group_IT_number 14
_space_group_name_Hall '-P 2yn'
_space_group_name_H-M_alt 'P 1 21/n 1'
_symmetry_space_group_name_Hall '-P 2yn'
_symmetry_space_group_name_H-M 'P 1 21/n 1'
_atom_sites_solution_hydrogens mixed
_audit_creation_method SHELXL-2014
_cell_angle_alpha 90
_cell_angle_beta 108.109(2)
_cell_angle_gamma 90
_cell_formula_units_Z 4
_cell_length_a 11.4343(10)
_cell_length_b 7.7435(7)
_cell_length_c 14.5125(12)
_cell_measurement_reflns_used 9950
_cell_measurement_temperature 100(2)
_cell_measurement_theta_max 72.555
_cell_measurement_theta_min 3.204
_cell_volume 1221.31(18)
_computing_cell_refinement
;
SAINT-Plus (Bruker, 2009)
;
_computing_data_collection
;
APEX2 (Bruker, 2009)
;
_computing_data_reduction
;
SAINT-Plus (Bruker, 2009)
;
_computing_molecular_graphics
;
PLATON (Spek, 2009) and Mercury (Macrae <i>et al.</i>, 2008)
;
_computing_publication_material
;
PLATON (Spek, 2009)
;
_computing_structure_refinement
;
SHELXL2014 (Sheldrick, 2015)
;
_computing_structure_solution
;
SHELXS97 (Sheldrick, 2008)
;
_diffrn_ambient_temperature 100(2)
_diffrn_measured_fraction_theta_full 0.997
_diffrn_measured_fraction_theta_max 0.992
_diffrn_measurement_device_type 'Bruker SMART APEXII CCD'
_diffrn_measurement_method '\w scan'
_diffrn_radiation_type CuK\a
_diffrn_radiation_wavelength 1.54178
_diffrn_reflns_av_R_equivalents 0.0318
_diffrn_reflns_limit_h_max 14
_diffrn_reflns_limit_h_min -13
_diffrn_reflns_limit_k_max 9
_diffrn_reflns_limit_k_min -9
_diffrn_reflns_limit_l_max 17
_diffrn_reflns_limit_l_min -17
_diffrn_reflns_number 14315
_diffrn_reflns_theta_full 67.679
_diffrn_reflns_theta_max 72.553
_diffrn_reflns_theta_min 4.326
_exptl_absorpt_coefficient_mu 2.238
_exptl_absorpt_correction_T_max 1.0000
_exptl_absorpt_correction_T_min 0.6982
_exptl_absorpt_correction_type multi-scan
_exptl_absorpt_process_details
;
(SADABS; Sheldrick, 2003)
;
_exptl_crystal_colour colourless
_exptl_crystal_density_diffrn 1.356
_exptl_crystal_description needle
_exptl_crystal_F_000 528
_exptl_crystal_size_max 0.95
_exptl_crystal_size_mid 0.20
_exptl_crystal_size_min 0.20
_refine_diff_density_max 0.259
_refine_diff_density_min -0.255
_refine_ls_extinction_method none
_refine_ls_goodness_of_fit_ref 1.035
_refine_ls_hydrogen_treatment mixed
_refine_ls_matrix_type full
_refine_ls_number_parameters 163
_refine_ls_number_reflns 2403
_refine_ls_number_restraints 0
_refine_ls_restrained_S_all 1.035
_refine_ls_R_factor_all 0.308
_refine_ls_R_factor_gt 0.0305
_refine_ls_shift/su_max 0.001
_refine_ls_shift/su_mean 0.000
_refine_ls_structure_factor_coef Fsqd
_refine_ls_weighting_details 'w=1/[\s^2^(Fo^2^)+(0.0444P)^2^+0.5328P] where P=(Fo^2^+2Fc^2^)/3'
_refine_ls_weighting_scheme calc
_refine_ls_wR_factor_gt 0.0820
_refine_ls_wR_factor_ref 0.0823
_reflns_number_gt 2371
_reflns_number_total 2403
_reflns_threshold_expression 'I > 2\s(I)'
_cod_data_source_file fn3253sup1.cif
_cod_data_source_block S1
_cod_database_code 2021046
_shelx_space_group_comment
;
The symmetry employed for this shelxl refinement is uniquely defined
by the following loop, which should always be used as a source of
symmetry information in preference to the above space-group names.
They are only intended as comments.
;
_shelxl_version_number 2.014

loop_
_space_group_symop_operation_xyz
'x, y, z'
'-x+1/2, y+1/2, -z+1/2'
'-x, -y, -z'
'x-1/2, -y-1/2, z-1/2'

loop_
_atom_site_type_symbol
_atom_site_label
_atom_site_fract_x
_atom_site_fract_y
_atom_site_fract_z
_atom_site_U_iso_or_equiv
_atom_site_adp_type
_atom_site_calc_flag
_atom_site_occupancy
C C1 0.87777(11) 0.30274(15) 0.60567(9) 0.0188(2) Uani d 1
C C4 0.76319(11) 0.37863(15) 0.79712(8) 0.0195(3) Uani d 1
C C12 0.92173(12) 0.27575(18) 0.44829(9) 0.0246(3) Uani d 1
H H12A 0.9399 0.1531 0.4533 0.029 Uiso calc 1
H H12B 0.9984 0.3400 0.4664 0.029 Uiso calc 1
C C13 0.84100(13) 0.32372(19) 0.34603(9) 0.0304(3) Uani d 1
H H13A 0.8909 0.3620 0.3067 0.036 Uiso calc 1
H H13B 0.7914 0.2262 0.3145 0.036 Uiso calc 1
C C14 0.76038(12) 0.46970(18) 0.36197(8) 0.0251(3) Uani d 1
H H14A 0.8040 0.5789 0.3716 0.030 Uiso calc 1
H H14B 0.6857 0.4803 0.3075 0.030 Uiso calc 1
C C15 0.73208(11) 0.41404(17) 0.45309(8) 0.0240(3) Uani d 1
H H15A 0.7159 0.5130 0.4882 0.029 Uiso calc 1
H H15B 0.6618 0.3369 0.4378 0.029 Uiso calc 1
C C41 0.81293(11) 0.35985(15) 0.90393(8) 0.0192(2) Uani d 1
C C42 0.74579(11) 0.40798(16) 0.96488(9) 0.0219(3) Uani d 1
H H42 0.6654 0.4479 0.9398 0.026 Uiso calc 1
C C43 0.80202(12) 0.39482(17) 1.06441(9) 0.0245(3) Uani d 1
H H43 0.7599 0.4263 1.1073 0.029 Uiso calc 1
C C44 0.92138(12) 0.33432(18) 1.09857(9) 0.0254(3) Uani d 1
H H44 0.9617 0.3263 1.1648 0.030 Uiso calc 1
C C45 0.98018(12) 0.28551(17) 1.03183(9) 0.0251(3) Uani d 1
H H45 1.0600 0.2429 1.0553 0.030 Uiso calc 1
N N2 0.79491(9) 0.35838(14) 0.64692(7) 0.0212(2) Uani d 1
N N3 0.83570(10) 0.34140(14) 0.74619(7) 0.0202(2) Uani d 1
H H3 0.9076(16) 0.305(2) 0.7743(12) 0.024 Uiso d 1
N N5 0.64763(10) 0.42894(15) 0.75213(8) 0.0241(2) Uani d 1
H H5A 0.6312(15) 0.450(2) 0.6926(13) 0.029 Uiso d 1
H H5B 0.6050(15) 0.483(2) 0.7829(11) 0.029 Uiso d 1
N N11 0.84526(9) 0.32455(14) 0.50907(7) 0.0209(2) Uani d 1
N N46 0.92821(10) 0.29664(14) 0.93607(8) 0.0227(2) Uani d 1
S S1 1.01620(2) 0.20426(4) 0.66657(2) 0.02183(12) Uani d 1

loop_
_atom_site_aniso_label
_atom_site_aniso_U_11
_atom_site_aniso_U_22
_atom_site_aniso_U_33
_atom_site_aniso_U_12
_atom_site_aniso_U_13
_atom_site_aniso_U_23
C1 0.0167(6) 0.0216(6) 0.0177(6) -0.0022(4) 0.0047(4) 0.0000(4)
C4 0.0197(6) 0.0204(6) 0.0183(6) -0.0012(4) 0.0056(5) -0.0018(4)
C12 0.0240(6) 0.0332(7) 0.0194(6) -0.0015(5) 0.0109(5) -0.0021(5)
C13 0.0347(7) 0.0399(8) 0.0173(6) -0.0039(6) 0.0093(5) -0.0024(5)
C14 0.0249(6) 0.0316(7) 0.0164(6) -0.0066(5) 0.0031(5) 0.0026(5)
C15 0.0205(6) 0.0319(7) 0.0185(6) 0.0021(5) 0.0044(5) 0.0046(5)
C41 0.0190(6) 0.0217(6) 0.0169(6) -0.0018(4) 0.0055(5) -0.0006(4)
C42 0.0210(6) 0.0244(6) 0.0211(6) 0.0025(5) 0.0077(5) 0.0010(5)
C43 0.0283(7) 0.0278(6) 0.0205(6) 0.0023(5) 0.0124(5) -0.0005(5)
C44 0.0273(7) 0.0331(7) 0.0154(6) 0.0002(5) 0.0062(5) 0.0011(5)
C45 0.0197(6) 0.0362(7) 0.0189(6) 0.0032(5) 0.0051(5) 0.0028(5)
N2 0.0196(5) 0.0294(6) 0.0138(5) 0.0028(4) 0.0042(4) 0.0007(4)
N3 0.0175(5) 0.0278(5) 0.0143(5) 0.0023(4) 0.0033(4) 0.0008(4)
N5 0.0205(5) 0.0349(6) 0.0159(5) 0.0047(4) 0.0041(4) -0.0027(4)
N11 0.0188(5) 0.0287(5) 0.0159(5) 0.0021(4) 0.0064(4) 0.0008(4)
N46 0.0193(5) 0.0312(6) 0.0182(5) 0.0018(4) 0.0066(4) 0.0004(4)
S1 0.01313(17) 0.0324(2) 0.01973(17) 0.00018(10) 0.00472(12) 0.00331(11)

loop_
_atom_type_symbol
_atom_type_description
_atom_type_scat_dispersion_real
_atom_type_scat_dispersion_imag
_atom_type_scat_source
C C 0.0181 0.0091 'International Tables Vol C Tables 4.2.6.8 and 6.1.1.4'
H H 0.0000 0.0000 'International Tables Vol C Tables 4.2.6.8 and 6.1.1.4'
N N 0.0311 0.0180 'International Tables Vol C Tables 4.2.6.8 and 6.1.1.4'
S S 0.3331 0.5567 'International Tables Vol C Tables 4.2.6.8 and 6.1.1.4'

loop_
_geom_angle_atom_site_label_1
_geom_angle_atom_site_label_2
_geom_angle_atom_site_label_3
_geom_angle
N2 C1 N11 114.89(10)
N2 C1 S1 125.09(9)
N11 C1 S1 120.00(9)
N3 C4 N5 119.60(11)
N3 C4 C41 117.79(11)
N5 C4 C41 122.59(11)
N11 C12 C13 103.14(10)
C14 C13 C12 104.15(10)
C15 C14 C13 102.99(10)
N11 C15 C14 103.05(10)
N46 C41 C42 123.49(11)
N46 C41 C4 114.45(10)
C42 C41 C4 122.04(11)
C43 C42 C41 118.22(11)
C44 C43 C42 118.96(11)
C43 C44 C45 118.65(11)
N46 C45 C44 123.53(12)
C1 N2 N3 112.37(10)
C4 N3 N2 120.30(10)
C1 N11 C15 123.09(10)
C1 N11 C12 124.72(10)
C15 N11 C12 112.01(10)
C45 N46 C41 117.11(11)

loop_
_geom_bond_atom_site_label_1
_geom_bond_atom_site_label_2
_geom_bond_distance
C1 N2 1.3395(16)
C1 N11 1.3446(15)
C1 S1 1.7316(12)
C4 N3 1.3029(16)
C4 N5 1.3371(16)
C4 C41 1.4831(16)
C12 N11 1.4714(15)
C12 C13 1.5299(18)
C13 C14 1.521(2)
C14 C15 1.5183(16)
C15 N11 1.4702(15)
C41 N46 1.3462(16)
C41 C42 1.3904(16)
C42 C43 1.3903(17)
C43 C44 1.3810(19)
C44 C45 1.3921(18)
C45 N46 1.3336(16)
N2 N3 1.3757(13)

loop_
_geom_hbond_atom_site_label_D
_geom_hbond_atom_site_label_H
_geom_hbond_atom_site_label_A
_geom_hbond_site_symmetry_A
_geom_hbond_distance_DH
_geom_hbond_distance_HA
_geom_hbond_distance_DA
_geom_hbond_angle_DHA
N5 H5B S1 2_656 0.864(17) 2.456(18) 3.2895(12) 162.4(14)

_cod_database_fobs_code 2021046
